data_2238198
loop_
_publ_author_name
'Tigyer, Benjamin R.'
'Zeller, Matthias'
'Zaleski, Curtis M.'

_publ_section_title
;
 \m~3~-Acetato-\m~2~-acetato-(dimethylformamide)pentakis(\m-<i>N</i>,2-dioxidobenzene-1-carboximidato)pentakis(1-methyl-1<i>H</i>-imidazole)pentamanganese(III)manganese(II)--diethyl
 ether--dimethylformamide--methanol--water (1/1/1/1/0.49)
;
_journal_coeditor_code JJ2164
_journal_issue 7
_journal_name_full 'Acta Crystallographica Section E'
_journal_page_first m393
_journal_page_last m394
_journal_paper_doi 10.1107/S1600536813015857
_journal_volume 69
_journal_year 2013
_chemical_formula_iupac
;
[Mn6 (C7 H4 N O3)5 (C2 H3 O2)2 (C4 H6 N2)4.62 (C3 H7 N O)1.38], C4 H10 O,
C3 H7 N O, C H4 O, 0.49H2 O
;
_chemical_formula_moiety
;
C61.61958 H63.38042 Mn6 N15.61958 O20.38042, 0.49064(H2 O), C3 H7 N O, C4 H10 O,
C H4 O
;
_chemical_formula_sum 'C69.61958 H85.3617 Mn6 N16.61958 O23.87106'
_chemical_formula_weight 1866.61
_chemical_name_systematic
;\m~3~-Acetato-\m~2~-acetato-(dimethylformamide)pentakis(\m-<i>N</i>,2-dioxidobenzene-1-carboximidato)pentakis(1-methyl-1<i>H</i>-imidazole)pentamanganese(III)manganese(II)--diethyl
ether--dimethylformamide--methanol--water (1/1/1/1/0.49)
;
_space_group_crystal_system triclinic
_space_group_IT_number 2
_space_group_name_Hall '-P 1'
_space_group_name_H-M_alt 'P -1'
_symmetry_space_group_name_Hall '-P 1'
_symmetry_space_group_name_H-M 'P -1'
_atom_sites_solution_hydrogens difmap
_atom_sites_solution_primary direct
_atom_sites_solution_secondary difmap
_audit_creation_method SHELXL-2012
_cell_angle_alpha 102.166(4)
_cell_angle_beta 96.726(4)
_cell_angle_gamma 107.496(4)
_cell_formula_units_Z 2
_cell_length_a 12.4181(8)
_cell_length_b 17.0108(11)
_cell_length_c 20.6627(13)
_cell_measurement_reflns_used 9924
_cell_measurement_temperature 100(2)
_cell_measurement_theta_max 27.6399
_cell_measurement_theta_min 2.1967
_cell_volume 3992.4(5)
_computing_cell_refinement 'SAINT (Bruker, 2012)'
_computing_data_collection 'APEX2 (Bruker, 2012)'
_computing_data_reduction 'SAINT (Bruker, 2012)'
_computing_molecular_graphics '<i>Mercury</i> (Macrae <i>et al.</i>, 2006)'
_computing_publication_material '<i>publCIF</i> (Westrip, 2010)'
_computing_structure_refinement
;
SHELXL2012 (Sheldrick, 2008<i>a</i>) and
<i>SHELXLE Rev600</i> (H\"ubschle <i>et al.</i>, 2011)
;
_computing_structure_solution 'SHELXS97 (Sheldrick, 2008<i>a</i>)'
_diffrn_ambient_temperature 100(2)
_diffrn_measured_fraction_theta_full 0.981
_diffrn_measured_fraction_theta_max 0.978
_diffrn_measurement_device_type 'Bruker SMART APEX CCD'
_diffrn_measurement_method 'omega and phi scans'
_diffrn_radiation_type MoK\a
_diffrn_radiation_wavelength 0.71073
_diffrn_reflns_av_R_equivalents 0.1340
_diffrn_reflns_limit_h_max 15
_diffrn_reflns_limit_h_min -15
_diffrn_reflns_limit_k_max 20
_diffrn_reflns_limit_k_min -21
_diffrn_reflns_limit_l_max 25
_diffrn_reflns_limit_l_min 0
_diffrn_reflns_number 56608
_diffrn_reflns_theta_full 25.242
_diffrn_reflns_theta_max 26.372
_diffrn_reflns_theta_min 1.300
_exptl_absorpt_coefficient_mu 1.006
_exptl_absorpt_correction_T_max 0.746457
_exptl_absorpt_correction_T_min 0.543819
_exptl_absorpt_correction_type multi-scan
_exptl_absorpt_process_details '(<i>TWINABS</i>; Sheldrick, 2009)'
_exptl_crystal_colour black
_exptl_crystal_density_diffrn 1.552
_exptl_crystal_description plate
_exptl_crystal_F_000 1920.8
_exptl_crystal_size_max 0.300
_exptl_crystal_size_mid 0.230
_exptl_crystal_size_min 0.150
_refine_diff_density_max 1.073
_refine_diff_density_min -1.080
_refine_ls_extinction_method none
_refine_ls_goodness_of_fit_ref 1.036
_refine_ls_hydrogen_treatment mixed
_refine_ls_matrix_type full
_refine_ls_number_parameters 1146
_refine_ls_number_reflns 18890
_refine_ls_number_restraints 93
_refine_ls_restrained_S_all 1.033
_refine_ls_R_factor_all 0.1380
_refine_ls_R_factor_gt 0.0868
_refine_ls_shift/su_max 0.000
_refine_ls_shift/su_mean 0.000
_refine_ls_structure_factor_coef Fsqd
_refine_ls_weighting_details
;
 w=1/[\s^2^(Fo^2^)+(0.0741P)^2^+15.4132P]
 where P=(Fo^2^+2Fc^2^)/3
;
_refine_ls_weighting_scheme calc
_refine_ls_wR_factor_gt 0.1940
_refine_ls_wR_factor_ref 0.2319
_reflns_number_gt 13018
_reflns_number_total 18890
_reflns_threshold_expression I>2\s(I)
_cod_data_source_file jj2164.cif
_cod_data_source_block I
_cod_original_formula_sum 'C69.61958 H85.36170 Mn6 N16.61958 O23.87106'
_cod_database_code 2238198
_cod_database_fobs_code 2238198
_shelx_space_group_comment
;
The symmetry employed for this shelxl refinement is uniquely defined
by the following loop, which should always be used as a source of
symmetry information in preference to the above space-group names.
They are only intended as comments.
;
_shelx_estimated_absorpt_t_min 0.752
_shelx_estimated_absorpt_t_max 0.864
_shelxl_version_number .000002012

loop_
_space_group_symop_operation_xyz
'x, y, z'
'-x, -y, -z'

loop_
_atom_site_type_symbol
_atom_site_label
_atom_site_fract_x
_atom_site_fract_y
_atom_site_fract_z
_atom_site_U_iso_or_equiv
_atom_site_adp_type
_atom_site_calc_flag
_atom_site_occupancy
_atom_site_disorder_assembly
_atom_site_disorder_group
Mn Mn1 0.56026(9) 0.25912(7) 0.23833(5) 0.0193(3) Uani d 1 . .
Mn Mn2 0.58160(10) 0.32031(7) 0.40739(6) 0.0229(3) Uani d 1 . .
Mn Mn3 0.57536(10) 0.06313(7) 0.27180(6) 0.0220(3) Uani d 1 . .
Mn Mn4 0.79276(10) 0.23709(8) 0.15153(6) 0.0248(3) Uani d 1 . .
Mn Mn5 0.60155(10) 0.43514(8) 0.17163(6) 0.0225(3) Uani d 1 . .
Mn Mn6 0.28559(9) 0.25305(8) 0.22500(6) 0.0215(3) Uani d 1 . .
O O1 0.6762(5) 0.3379(4) 0.4890(3) 0.0313(14) Uani d 1 . .
O O2 0.6924(5) 0.1096(3) 0.3655(3) 0.0267(13) Uani d 1 . .
O O3 0.5555(4) 0.1697(3) 0.3059(2) 0.0241(12) Uani d 1 . .
O O4 0.6034(5) -0.0397(3) 0.2429(3) 0.0268(13) Uani d 1 . .
O O5 0.8200(4) 0.1295(3) 0.1493(3) 0.0231(12) Uani d 1 . .
O O6 0.6780(4) 0.1918(3) 0.2005(2) 0.0227(12) Uani d 1 . .
O O7 0.9041(5) 0.2796(4) 0.1026(3) 0.0319(14) Uani d 1 . .
O O8 0.7492(5) 0.4685(3) 0.1438(3) 0.0276(13) Uani d 1 . .
O O9 0.6274(4) 0.3267(3) 0.1616(2) 0.0223(12) Uani d 1 . .
O O10 0.5824(5) 0.5419(4) 0.1828(3) 0.0273(13) Uani d 1 . .
O O11 0.2929(5) 0.3835(4) 0.2420(3) 0.0279(13) Uani d 1 . .
O O12 0.4229(4) 0.3040(3) 0.1939(2) 0.0201(11) Uani d 1 . .
O O13 0.1525(4) 0.1935(4) 0.2509(2) 0.0266(13) Uani d 1 . .
O O14 0.4137(4) 0.2615(3) 0.4247(2) 0.0250(12) Uani d 1 . .
O O15 0.4878(4) 0.3109(3) 0.3253(2) 0.0232(12) Uani d 1 . .
O O16 0.3855(4) 0.1555(3) 0.1950(2) 0.0262(12) Uani d 1 . .
O O17 0.4274(5) 0.0358(3) 0.1872(3) 0.0278(13) Uani d 1 . .
O O18 0.6999(4) 0.3596(3) 0.3154(3) 0.0249(12) Uani d 1 . .
O O19 0.7094(5) 0.4754(4) 0.2770(3) 0.0287(13) Uani d 1 . .
O O21 1.0082(8) 0.7575(6) 0.1173(4) 0.077(3) Uani d 1 . .
N N1 0.6115(5) 0.2131(4) 0.3736(3) 0.0217(14) Uani d 1 . .
N N2 0.6810(5) 0.1129(4) 0.2135(3) 0.0236(14) Uani d 1 . .
N N3 0.7409(5) 0.3353(4) 0.1536(3) 0.0243(15) Uani d 1 . .
N N4 0.4572(5) 0.3925(4) 0.2015(3) 0.0193(13) Uani d 1 . .
N N5 0.3687(5) 0.2698(4) 0.3167(3) 0.0209(14) Uani d 1 . .
N N6 0.5978(5) 0.4465(4) 0.4367(3) 0.0266(15) Uani d 1 . .
N N7 0.5869(6) 0.5728(4) 0.4346(3) 0.0285(16) Uani d 1 . .
N N8 0.4444(6) 0.0020(4) 0.3156(3) 0.0278(16) Uani d 1 . .
N N9 0.2710(6) -0.0377(5) 0.3401(4) 0.0333(18) Uani d 1 . .
N N12 0.5058(6) 0.3922(4) 0.0623(3) 0.0261(15) Uani d 1 . .
N N13 0.3696(6) 0.3739(5) -0.0245(4) 0.0350(18) Uani d 1 . .
N N14 0.1925(5) 0.2156(4) 0.1289(3) 0.0222(14) Uani d 1 . .
N N15 0.0488(5) 0.1584(4) 0.0433(3) 0.0277(16) Uani d 1 . .
N N17 1.1778(9) 0.7400(6) 0.0974(5) 0.055(2) Uani d 1 . .
C C1 0.7412(7) 0.2946(5) 0.5097(4) 0.0273(18) Uani d 1 . .
C C2 0.8089(7) 0.3292(6) 0.5748(4) 0.033(2) Uani d 1 . .
H H2 0.8052 0.3805 0.6021 0.040 Uiso calc 1 . .
C C3 0.8807(8) 0.2901(6) 0.6000(5) 0.039(2) Uani d 1 . .
H H3 0.9275 0.3149 0.6438 0.046 Uiso calc 1 . .
C C4 0.8839(7) 0.2147(6) 0.5611(4) 0.036(2) Uani d 1 . .
H H4 0.9330 0.1874 0.5783 0.044 Uiso calc 1 . .
C C5 0.8169(7) 0.1785(6) 0.4979(4) 0.030(2) Uani d 1 . .
H H5 0.8186 0.1257 0.4723 0.036 Uiso calc 1 . .
C C6 0.7465(7) 0.2181(5) 0.4705(4) 0.0272(18) Uani d 1 . .
C C7 0.6808(6) 0.1773(5) 0.4001(4) 0.0244(17) Uani d 1 . .
C C8 0.6933(7) -0.0526(5) 0.2201(4) 0.0218(17) Uani d 1 . .
C C9 0.7137(7) -0.1284(5) 0.2253(4) 0.0277(19) Uani d 1 . .
H H9 0.6648 -0.1667 0.2454 0.033 Uiso calc 1 . .
C C10 0.8059(8) -0.1473(5) 0.2007(4) 0.031(2) Uani d 1 . .
H H10 0.8187 -0.1988 0.2042 0.037 Uiso calc 1 . .
C C11 0.8785(7) -0.0923(5) 0.1716(4) 0.031(2) Uani d 1 . .
H H11 0.9408 -0.1058 0.1552 0.037 Uiso calc 1 . .
C C12 0.8599(7) -0.0184(5) 0.1666(4) 0.0256(18) Uani d 1 . .
H H12 0.9101 0.0190 0.1464 0.031 Uiso calc 1 . .
C C13 0.7674(7) 0.0042(5) 0.1907(4) 0.0256(18) Uani d 1 . .
C C14 0.7568(6) 0.0855(5) 0.1844(4) 0.0215(16) Uani d 1 . .
C C15 0.9623(7) 0.3627(5) 0.1109(4) 0.0240(17) Uani d 1 . .
C C16 1.0757(7) 0.3848(6) 0.0985(5) 0.036(2) Uani d 1 . .
H H16 1.1086 0.3418 0.0847 0.043 Uiso calc 1 . .
C C17 1.1388(8) 0.4704(6) 0.1067(5) 0.040(2) Uani d 1 . .
H H17 1.2154 0.4856 0.0989 0.047 Uiso calc 1 . .
C C18 1.0924(8) 0.5327(6) 0.1258(6) 0.046(3) Uani d 1 . .
H H18 1.1366 0.5908 0.1314 0.055 Uiso calc 1 . .
C C19 0.9814(8) 0.5116(6) 0.1371(5) 0.037(2) Uani d 1 . .
H H19 0.9492 0.5553 0.1500 0.045 Uiso calc 1 . .
C C20 0.9156(7) 0.4264(5) 0.1299(4) 0.0264(18) Uani d 1 . .
C C21 0.7958(7) 0.4102(5) 0.1423(4) 0.0265(18) Uani d 1 . .
C C22 0.5060(7) 0.5713(5) 0.2107(4) 0.0286(19) Uani d 1 . .
C C23 0.5196(8) 0.6574(5) 0.2185(5) 0.036(2) Uani d 1 . .
H H23 0.5829 0.6921 0.2042 0.044 Uiso calc 1 . .
C C24 0.4455(8) 0.6936(6) 0.2458(5) 0.041(2) Uani d 1 . .
H H24 0.4584 0.7527 0.2507 0.050 Uiso calc 1 . .
C C25 0.3511(8) 0.6445(6) 0.2665(5) 0.038(2) Uani d 1 . .
H H25 0.2998 0.6698 0.2858 0.046 Uiso calc 1 . .
C C26 0.3327(8) 0.5587(6) 0.2587(4) 0.033(2) Uani d 1 . .
H H26 0.2671 0.5248 0.2717 0.040 Uiso calc 1 . .
C C27 0.4097(7) 0.5201(5) 0.2316(4) 0.0271(19) Uani d 1 . .
C C28 0.3839(7) 0.4280(5) 0.2256(4) 0.0266(18) Uani d 1 . .
C C29 0.1312(7) 0.1794(5) 0.3100(4) 0.0247(18) Uani d 1 . .
C C30 0.0158(7) 0.1417(6) 0.3126(4) 0.032(2) Uani d 1 . .
H H30 -0.0420 0.1291 0.2738 0.038 Uiso calc 1 . .
C C31 -0.0157(7) 0.1224(6) 0.3711(4) 0.032(2) Uani d 1 . .
H H31 -0.0944 0.0962 0.3721 0.039 Uiso calc 1 . .
C C32 0.0687(8) 0.1416(6) 0.4288(4) 0.039(2) Uani d 1 . .
H H32 0.0474 0.1284 0.4689 0.046 Uiso calc 1 . .
C C33 0.1825(7) 0.1797(6) 0.4270(4) 0.031(2) Uani d 1 . .
H H33 0.2400 0.1918 0.4658 0.038 Uiso calc 1 . .
C C34 0.2143(7) 0.2008(5) 0.3685(4) 0.0253(18) Uani d 1 . .
C C35 0.3384(6) 0.2455(5) 0.3703(4) 0.0224(17) Uani d 1 . .
C C36 0.3540(8) 0.0246(6) 0.3266(4) 0.033(2) Uani d 1 . .
H H36 0.3484 0.0787 0.3252 0.040 Uiso calc 1 . .
C C37 0.4177(9) -0.0790(6) 0.3249(5) 0.039(2) Uani d 1 . .
H H37 0.4670 -0.1123 0.3215 0.047 Uiso calc 1 . .
C C38 0.3104(9) -0.1046(6) 0.3395(5) 0.043(3) Uani d 1 . .
H H38 0.2713 -0.1578 0.3476 0.051 Uiso calc 1 . .
C C39 0.1575(8) -0.0355(7) 0.3518(6) 0.046(3) Uani d 1 . .
H H39A 0.1457 0.0152 0.3412 0.070 Uiso calc 1 . .
H H39B 0.1533 -0.0333 0.3991 0.070 Uiso calc 1 . .
H H39C 0.0976 -0.0868 0.3227 0.070 Uiso calc 1 . .
C C44 0.4266(7) 0.4216(6) 0.0375(4) 0.032(2) Uani d 1 . .
H H44 0.4119 0.4705 0.0609 0.039 Uiso calc 1 . .
C C45 0.4990(8) 0.3220(6) 0.0108(4) 0.038(2) Uani d 1 . .
H H45 0.5459 0.2873 0.0125 0.045 Uiso calc 1 . .
C C46 0.4142(9) 0.3109(7) -0.0423(5) 0.043(2) Uani d 1 . .
H H46 0.3912 0.2676 -0.0835 0.051 Uiso calc 1 . .
C C47 0.2743(9) 0.3887(7) -0.0654(5) 0.049(3) Uani d 1 . .
H H47A 0.2928 0.3932 -0.1095 0.074 Uiso calc 1 . .
H H47B 0.2644 0.4418 -0.0420 0.074 Uiso calc 1 . .
H H47C 0.2028 0.3410 -0.0715 0.074 Uiso calc 1 . .
C C48 0.0787(6) 0.1769(5) 0.1098(4) 0.0254(18) Uani d 1 . .
H H48 0.0268 0.1646 0.1396 0.030 Uiso calc 1 . .
C C49 0.2341(6) 0.2238(5) 0.0704(4) 0.0253(18) Uani d 1 . .
H H49 0.3120 0.2503 0.0677 0.030 Uiso calc 1 . .
C C50 0.1447(8) 0.1875(6) 0.0180(4) 0.037(2) Uani d 1 . .
H H50 0.1481 0.1832 -0.0282 0.044 Uiso calc 1 . .
C C51 -0.0700(7) 0.1133(6) 0.0044(4) 0.035(2) Uani d 1 . .
H H51A -0.1240 0.1078 0.0355 0.053 Uiso calc 1 . .
H H51B -0.0758 0.0565 -0.0217 0.053 Uiso calc 1 . .
H H51C -0.0888 0.1460 -0.0265 0.053 Uiso calc 1 . .
C C52 0.5556(7) 0.4904(5) 0.4005(4) 0.0287(18) Uani d 1 . .
H H52 0.5096 0.4666 0.3565 0.034 Uiso calc 1 . .
C C53 0.6594(7) 0.5046(5) 0.4962(4) 0.033(2) Uani d 1 . .
H H53 0.7000 0.4921 0.5324 0.040 Uiso calc 1 . .
C C54 0.6531(7) 0.5821(5) 0.4953(4) 0.034(2) Uani d 1 . .
H H54 0.6879 0.6334 0.5301 0.041 Uiso calc 1 . .
C C55 0.5553(11) 0.6383(6) 0.4112(5) 0.051(3) Uani d 1 . .
H H55A 0.6230 0.6901 0.4213 0.077 Uiso calc 1 . .
H H55B 0.4952 0.6510 0.4339 0.077 Uiso calc 1 . .
H H55C 0.5264 0.6185 0.3623 0.077 Uiso calc 1 . .
C C56 0.3561(6) 0.0741(5) 0.1823(4) 0.0237(17) Uani d 1 . .
C C57 0.2298(7) 0.0248(5) 0.1627(5) 0.035(2) Uani d 1 . .
H H57A 0.1966 0.0393 0.1233 0.052 Uiso calc 1 . .
H H57B 0.1920 0.0394 0.2004 0.052 Uiso calc 1 . .
H H57C 0.2180 -0.0365 0.1516 0.052 Uiso calc 1 . .
C C58 0.7437(7) 0.4380(5) 0.3170(4) 0.0276(19) Uani d 1 . .
C C59 0.8493(8) 0.4901(6) 0.3721(5) 0.040(2) Uani d 1 . .
H H59A 0.9188 0.4980 0.3526 0.060 Uiso calc 1 . .
H H59B 0.8535 0.4597 0.4072 0.060 Uiso calc 1 . .
H H59C 0.8434 0.5459 0.3919 0.060 Uiso calc 1 . .
C C63 1.0639(11) 0.7248(8) 0.0824(6) 0.058(3) Uani d 1 . .
H H63 1.0231 0.6850 0.0408 0.070 Uiso calc 1 . .
C C64 1.2447(11) 0.7980(8) 0.1637(6) 0.064(3) Uani d 1 . .
H H64A 1.2936 0.7710 0.1848 0.096 Uiso calc 1 . .
H H64B 1.1916 0.8094 0.1930 0.096 Uiso calc 1 . .
H H64C 1.2929 0.8518 0.1569 0.096 Uiso calc 1 . .
C C65 1.2376(12) 0.7004(9) 0.0527(7) 0.077(4) Uani d 1 . .
H H65A 1.1816 0.6534 0.0171 0.115 Uiso calc 1 . .
H H65B 1.2881 0.6783 0.0781 0.115 Uiso calc 1 . .
H H65C 1.2838 0.7426 0.0322 0.115 Uiso calc 1 . .
O O20 0.6594(5) 0.1644(4) 0.0531(3) 0.0323(14) Uani d 1 . .
C C60 0.5545(7) 0.1347(5) 0.0516(4) 0.032(2) Uani d 1 . .
H H60 0.5291 0.1407 0.0934 0.038 Uiso calc 1 . .
N N16 0.4749(6) 0.0948(4) -0.0048(3) 0.0290(16) Uani d 1 . .
C C61 0.5092(8) 0.0841(7) -0.0693(5) 0.050(3) Uani d 1 . .
H H61A 0.4738 0.0243 -0.0953 0.076 Uiso calc 1 . .
H H61B 0.5932 0.1000 -0.0626 0.076 Uiso calc 1 . .
H H61C 0.4840 0.1207 -0.0941 0.076 Uiso calc 1 . .
C C62 0.3540(7) 0.0622(7) -0.0048(5) 0.046(3) Uani d 1 . .
H H62A 0.3124 0.0864 -0.0340 0.069 Uiso calc 1 . .
H H62B 0.3409 0.0782 0.0413 0.069 Uiso calc 1 . .
H H62C 0.3262 -0.0001 -0.0215 0.069 Uiso calc 1 . .
N N10 0.926(2) 0.2986(16) 0.2537(10) 0.018(4) Uani d 0.62(2) A 1
C C40 0.9050(18) 0.298(2) 0.3148(9) 0.026(4) Uani d 0.62(2) A 1
H H40 0.8322 0.2711 0.3245 0.031 Uiso calc 0.62(2) A 1
C C41 1.0418(11) 0.3449(9) 0.2625(7) 0.032(3) Uani d 0.62(2) A 1
H H41 1.0806 0.3584 0.2272 0.038 Uiso calc 0.62(2) A 1
C C42 1.0926(18) 0.3686(12) 0.3292(11) 0.031(4) Uani d 0.62(2) A 1
H H42 1.1719 0.3964 0.3488 0.037 Uiso calc 0.62(2) A 1
N N11 1.0021(17) 0.3431(17) 0.3619(9) 0.032(3) Uani d 0.62(2) A 1
C C43 1.012(3) 0.352(3) 0.4357(11) 0.036(4) Uani d 0.62(2) A 1
H H43A 0.9349 0.3336 0.4463 0.055 Uiso calc 0.62(2) A 1
H H43B 1.0529 0.4115 0.4602 0.055 Uiso calc 0.62(2) A 1
H H43C 1.0547 0.3160 0.4491 0.055 Uiso calc 0.62(2) A 1
O O22 0.919(3) 0.304(2) 0.2376(13) 0.024(7) Uani d 0.38(2) A 2
C C40B 0.918(3) 0.303(3) 0.2977(15) 0.026(4) Uani d 0.38(2) A 2
H H40B 0.8482 0.2713 0.3083 0.031 Uiso calc 0.38(2) A 2
N N11B 1.009(3) 0.343(3) 0.3485(12) 0.032(3) Uani d 0.38(2) A 2
C C42B 1.113(3) 0.398(2) 0.3362(19) 0.031(4) Uani d 0.38(2) A 2
H H42A 1.1787 0.3837 0.3544 0.037 Uiso calc 0.38(2) A 2
H H42B 1.1227 0.4574 0.3583 0.037 Uiso calc 0.38(2) A 2
H H42C 1.1076 0.3912 0.2875 0.037 Uiso calc 0.38(2) A 2
C C43B 1.007(6) 0.343(5) 0.4180(15) 0.036(4) Uani d 0.38(2) A 2
H H43D 0.9357 0.3002 0.4208 0.055 Uiso calc 0.38(2) A 2
H H43E 1.0116 0.3994 0.4436 0.055 Uiso calc 0.38(2) A 2
H H43F 1.0732 0.3287 0.4367 0.055 Uiso calc 0.38(2) A 2
C C67 0.524(2) 0.885(2) 0.4934(15) 0.056(9) Uani d 0.509(11) B 1
H H67A 0.5447 0.8590 0.5288 0.084 Uiso calc 0.509(11) B 1
H H67B 0.4699 0.8405 0.4553 0.084 Uiso calc 0.509(11) B 1
H H67C 0.4871 0.9263 0.5114 0.084 Uiso calc 0.509(11) B 1
C C68 0.632(4) 0.931(2) 0.470(4) 0.070(6) Uani d 0.509(11) B 1
H H68A 0.6130 0.9652 0.4399 0.083 Uiso calc 0.509(11) B 1
H H68B 0.6907 0.9695 0.5091 0.083 Uiso calc 0.509(11) B 1
O O23 0.6761(11) 0.8707(9) 0.4341(7) 0.042(4) Uani d 0.509(11) B 1
C C69 0.779(2) 0.9130(19) 0.4118(13) 0.049(5) Uani d 0.509(11) B 1
H H69A 0.8372 0.9545 0.4504 0.059 Uiso calc 0.509(11) B 1
H H69B 0.7610 0.9435 0.3784 0.059 Uiso calc 0.509(11) B 1
C C70 0.823(2) 0.8415(19) 0.3795(12) 0.072(8) Uani d 0.509(11) B 1
H H70A 0.7729 0.8086 0.3359 0.108 Uiso calc 0.509(11) B 1
H H70B 0.8232 0.8037 0.4093 0.108 Uiso calc 0.509(11) B 1
H H70C 0.9017 0.8668 0.3727 0.108 Uiso calc 0.509(11) B 1
C C67B 0.527(2) 0.862(2) 0.4667(16) 0.059(9) Uani d 0.491(11) B 2
H H67D 0.5568 0.8294 0.4938 0.089 Uiso calc 0.491(11) B 2
H H67E 0.5090 0.8312 0.4189 0.089 Uiso calc 0.491(11) B 2
H H67F 0.4572 0.8692 0.4808 0.089 Uiso calc 0.491(11) B 2
C C68B 0.618(4) 0.949(2) 0.477(4) 0.070(6) Uani d 0.491(11) B 2
H H68C 0.5947 0.9773 0.4431 0.083 Uiso calc 0.491(11) B 2
H H68D 0.6219 0.9855 0.5224 0.083 Uiso calc 0.491(11) B 2
O O23B 0.7272(15) 0.9433(12) 0.4718(7) 0.063(5) Uani d 0.491(11) B 2
C C69B 0.741(2) 0.920(2) 0.4032(12) 0.049(5) Uani d 0.491(11) B 2
H H69C 0.7267 0.9614 0.3789 0.059 Uiso calc 0.491(11) B 2
H H69D 0.6857 0.8625 0.3796 0.059 Uiso calc 0.491(11) B 2
C C70B 0.8652(18) 0.9207(19) 0.4061(11) 0.062(8) Uani d 0.491(11) B 2
H H70D 0.8836 0.8909 0.4394 0.092 Uiso calc 0.491(11) B 2
H H70E 0.9178 0.9798 0.4192 0.092 Uiso calc 0.491(11) B 2
H H70F 0.8735 0.8917 0.3616 0.092 Uiso calc 0.491(11) B 2
O O24 1.033(2) 0.7637(18) 0.2477(12) 0.069(5) Uani d 0.491(11) B 2
H H24A 0.98(2) 0.716(6) 0.246(14) 0.104 Uiso d 0.491(11) B 2
H H24B 1.066(5) 0.769(19) 0.215(3) 0.104 Uiso d 0.491(11) B 2
O O25 0.8511(16) 0.6404(11) 0.2802(10) 0.057(5) Uani d 0.491(11) B 2
H H25A 0.8459 0.5927 0.2873 0.085 Uiso calc 0.491(11) B 2
C C72 0.8032(19) 0.6824(14) 0.3257(10) 0.050(6) Uani d 0.491(11) B 2
H H72A 0.8101 0.7384 0.3179 0.075 Uiso calc 0.491(11) B 2
H H72B 0.8432 0.6899 0.3715 0.075 Uiso calc 0.491(11) B 2
H H72C 0.7217 0.6492 0.3205 0.075 Uiso calc 0.491(11) B 2
C C71 0.880(2) 0.6747(14) 0.2613(11) 0.046(6) Uani d 0.509(11) B 1
H H71A 0.8977 0.6216 0.2546 0.069 Uiso calc 0.509(11) B 1
H H71B 0.8191 0.6695 0.2241 0.069 Uiso calc 0.509(11) B 1
H H71C 0.8529 0.6855 0.3041 0.069 Uiso calc 0.509(11) B 1
O O26 0.980(2) 0.7439(17) 0.2632(12) 0.069(5) Uani d 0.509(11) B 1
H H26A 0.9827 0.7503 0.2241 0.104 Uiso calc 0.509(11) B 1

loop_
_atom_site_aniso_label
_atom_site_aniso_U_11
_atom_site_aniso_U_22
_atom_site_aniso_U_33
_atom_site_aniso_U_12
_atom_site_aniso_U_13
_atom_site_aniso_U_23
Mn1 0.0181(6) 0.0201(6) 0.0178(6) 0.0066(5) 0.0045(4) 0.0000(4)
Mn2 0.0220(6) 0.0225(6) 0.0200(6) 0.0084(5) 0.0012(5) -0.0033(5)
Mn3 0.0233(6) 0.0202(6) 0.0210(6) 0.0079(5) 0.0066(5) -0.0002(5)
Mn4 0.0236(6) 0.0234(6) 0.0313(7) 0.0111(5) 0.0132(5) 0.0063(5)
Mn5 0.0222(6) 0.0208(6) 0.0266(6) 0.0102(5) 0.0097(5) 0.0039(5)
Mn6 0.0177(6) 0.0257(6) 0.0178(6) 0.0059(5) 0.0040(4) 0.0004(5)
O1 0.039(3) 0.030(3) 0.022(3) 0.019(3) -0.006(2) -0.006(2)
O2 0.030(3) 0.025(3) 0.025(3) 0.014(2) 0.003(2) 0.001(2)
O3 0.025(3) 0.022(3) 0.017(3) 0.006(2) 0.003(2) -0.007(2)
O4 0.024(3) 0.020(3) 0.037(3) 0.009(2) 0.010(3) 0.003(2)
O5 0.025(3) 0.017(3) 0.028(3) 0.006(2) 0.010(2) 0.006(2)
O6 0.028(3) 0.017(3) 0.022(3) 0.005(2) 0.010(2) 0.004(2)
O7 0.030(3) 0.028(3) 0.040(3) 0.010(3) 0.021(3) 0.005(3)
O8 0.022(3) 0.027(3) 0.035(3) 0.010(2) 0.012(2) 0.004(3)
O9 0.020(3) 0.022(3) 0.024(3) 0.008(2) 0.006(2) 0.002(2)
O10 0.027(3) 0.030(3) 0.030(3) 0.016(3) 0.012(3) 0.006(3)
O11 0.025(3) 0.029(3) 0.032(3) 0.014(2) 0.010(2) 0.003(2)
O12 0.018(3) 0.020(3) 0.020(3) 0.005(2) 0.005(2) 0.003(2)
O13 0.027(3) 0.033(3) 0.014(3) 0.003(2) 0.004(2) 0.004(2)
O14 0.023(3) 0.028(3) 0.020(3) 0.012(2) 0.000(2) -0.002(2)
O15 0.016(2) 0.024(3) 0.024(3) 0.004(2) 0.006(2) -0.002(2)
O16 0.020(3) 0.028(3) 0.022(3) 0.007(2) -0.003(2) -0.005(2)
O17 0.031(3) 0.025(3) 0.026(3) 0.012(2) 0.006(2) -0.001(2)
O18 0.019(3) 0.023(3) 0.023(3) 0.002(2) 0.001(2) -0.005(2)
O19 0.032(3) 0.029(3) 0.026(3) 0.012(3) 0.006(2) 0.005(2)
O21 0.068(6) 0.097(7) 0.063(5) 0.054(5) -0.009(5) -0.011(5)
N1 0.020(3) 0.024(3) 0.017(3) 0.005(3) 0.007(3) -0.003(3)
N2 0.022(3) 0.014(3) 0.032(4) 0.005(3) 0.006(3) 0.000(3)
N3 0.021(3) 0.024(4) 0.031(4) 0.011(3) 0.012(3) 0.006(3)
N4 0.018(3) 0.017(3) 0.024(3) 0.008(3) 0.009(3) 0.004(3)
N5 0.013(3) 0.019(3) 0.025(3) 0.000(2) 0.007(2) 0.000(3)
N6 0.026(3) 0.024(4) 0.025(3) 0.008(3) 0.005(3) -0.003(3)
N7 0.041(4) 0.021(3) 0.024(3) 0.013(3) 0.006(3) 0.002(3)
N8 0.033(4) 0.023(4) 0.024(4) 0.005(3) 0.012(3) 0.001(3)
N9 0.034(4) 0.035(4) 0.032(4) 0.010(3) 0.016(3) 0.008(3)
N12 0.026(4) 0.032(4) 0.023(3) 0.013(3) 0.009(3) 0.005(3)
N13 0.030(4) 0.049(5) 0.035(4) 0.022(4) 0.011(3) 0.017(4)
N14 0.019(3) 0.027(4) 0.021(3) 0.010(3) 0.008(3) 0.003(3)
N15 0.023(3) 0.031(4) 0.022(3) 0.010(3) -0.002(3) -0.007(3)
N17 0.063(6) 0.058(6) 0.051(6) 0.025(5) 0.017(5) 0.021(5)
C1 0.026(4) 0.022(4) 0.029(4) 0.005(3) 0.005(3) 0.002(3)
C2 0.029(5) 0.039(5) 0.026(4) 0.011(4) -0.002(4) -0.001(4)
C3 0.027(5) 0.054(6) 0.031(5) 0.013(4) -0.003(4) 0.007(4)
C4 0.024(4) 0.051(6) 0.033(5) 0.013(4) 0.008(4) 0.007(4)
C5 0.026(4) 0.036(5) 0.034(5) 0.015(4) 0.014(4) 0.008(4)
C6 0.018(4) 0.029(5) 0.028(4) 0.001(3) 0.006(3) 0.003(4)
C7 0.017(4) 0.023(4) 0.031(4) 0.003(3) 0.012(3) 0.004(3)
C8 0.030(4) 0.016(4) 0.019(4) 0.011(3) 0.002(3) 0.000(3)
C9 0.033(5) 0.021(4) 0.026(4) 0.008(4) 0.007(4) 0.002(3)
C10 0.038(5) 0.019(4) 0.037(5) 0.011(4) 0.010(4) 0.007(4)
C11 0.032(5) 0.026(5) 0.032(5) 0.015(4) 0.007(4) -0.003(4)
C12 0.022(4) 0.023(4) 0.029(4) 0.008(3) 0.007(3) -0.001(3)
C13 0.026(4) 0.024(4) 0.024(4) 0.011(3) 0.007(3) -0.004(3)
C14 0.022(4) 0.017(4) 0.022(4) 0.002(3) 0.002(3) 0.004(3)
C15 0.020(4) 0.031(4) 0.024(4) 0.008(3) 0.011(3) 0.010(3)
C16 0.028(5) 0.046(6) 0.044(6) 0.023(4) 0.014(4) 0.012(4)
C17 0.025(5) 0.043(6) 0.060(7) 0.015(4) 0.020(4) 0.020(5)
C18 0.031(5) 0.033(5) 0.072(8) 0.003(4) 0.019(5) 0.016(5)
C19 0.032(5) 0.024(5) 0.062(7) 0.013(4) 0.014(5) 0.016(4)
C20 0.020(4) 0.030(5) 0.031(5) 0.011(3) 0.008(3) 0.008(4)
C21 0.025(4) 0.030(5) 0.023(4) 0.012(4) 0.006(3) -0.002(3)
C22 0.030(4) 0.030(5) 0.030(4) 0.019(4) 0.006(4) 0.003(4)
C23 0.045(6) 0.017(4) 0.046(6) 0.009(4) 0.017(5) 0.005(4)
C24 0.041(6) 0.032(5) 0.054(6) 0.019(4) 0.015(5) 0.005(5)
C25 0.037(5) 0.036(5) 0.051(6) 0.024(4) 0.021(5) 0.006(4)
C26 0.032(5) 0.031(5) 0.039(5) 0.017(4) 0.011(4) 0.001(4)
C27 0.022(4) 0.028(4) 0.029(4) 0.014(3) 0.004(3) -0.004(3)
C28 0.020(4) 0.032(5) 0.026(4) 0.010(3) 0.001(3) 0.002(4)
C29 0.025(4) 0.023(4) 0.022(4) 0.006(3) 0.004(3) 0.001(3)
C30 0.027(4) 0.036(5) 0.021(4) 0.003(4) 0.006(3) -0.003(4)
C31 0.021(4) 0.041(5) 0.030(5) 0.005(4) 0.009(4) 0.006(4)
C32 0.029(5) 0.056(6) 0.026(5) 0.009(4) 0.006(4) 0.008(4)
C33 0.032(5) 0.036(5) 0.026(4) 0.011(4) 0.009(4) 0.006(4)
C34 0.023(4) 0.028(4) 0.025(4) 0.012(3) 0.008(3) -0.002(3)
C35 0.023(4) 0.021(4) 0.019(4) 0.010(3) 0.007(3) -0.006(3)
C36 0.033(5) 0.031(5) 0.038(5) 0.012(4) 0.011(4) 0.009(4)
C37 0.048(6) 0.031(5) 0.048(6) 0.019(4) 0.030(5) 0.010(4)
C38 0.058(7) 0.028(5) 0.057(6) 0.022(5) 0.036(5) 0.014(5)
C39 0.036(5) 0.044(6) 0.068(7) 0.017(5) 0.026(5) 0.020(5)
C44 0.029(5) 0.042(5) 0.031(5) 0.019(4) 0.009(4) 0.009(4)
C45 0.047(6) 0.043(6) 0.027(5) 0.021(5) 0.014(4) 0.006(4)
C46 0.050(6) 0.049(6) 0.030(5) 0.021(5) 0.010(5) 0.003(4)
C47 0.036(6) 0.067(7) 0.053(7) 0.021(5) 0.005(5) 0.031(6)
C48 0.019(4) 0.034(5) 0.023(4) 0.015(3) 0.003(3) 0.000(3)
C49 0.017(4) 0.030(4) 0.028(4) 0.010(3) 0.004(3) 0.001(3)
C50 0.044(5) 0.050(6) 0.017(4) 0.018(5) 0.009(4) 0.003(4)
C51 0.037(5) 0.033(5) 0.022(4) 0.001(4) 0.001(4) -0.004(4)
C52 0.036(5) 0.024(4) 0.022(4) 0.010(4) 0.003(3) 0.000(3)
C53 0.029(4) 0.035(5) 0.025(4) 0.010(4) -0.004(3) -0.008(4)
C54 0.035(5) 0.029(5) 0.028(4) 0.007(4) 0.008(4) -0.009(4)
C55 0.091(9) 0.028(5) 0.037(5) 0.029(5) 0.002(5) 0.004(4)
C56 0.024(4) 0.025(4) 0.015(4) 0.004(3) 0.003(3) -0.003(3)
C57 0.025(4) 0.021(4) 0.044(5) 0.001(3) -0.003(4) -0.006(4)
C58 0.027(4) 0.028(5) 0.019(4) 0.004(4) 0.010(3) -0.007(3)
C59 0.035(5) 0.032(5) 0.043(5) 0.011(4) -0.008(4) -0.001(4)
C63 0.060(8) 0.056(7) 0.053(7) 0.018(6) -0.006(6) 0.012(6)
C64 0.063(8) 0.056(8) 0.069(8) 0.014(6) 0.003(7) 0.018(6)
C65 0.082(10) 0.095(11) 0.075(9) 0.036(8) 0.050(8) 0.039(8)
O20 0.029(3) 0.036(3) 0.030(3) 0.010(3) 0.009(3) 0.004(3)
C60 0.041(5) 0.028(4) 0.020(4) 0.017(4) -0.006(4) -0.007(3)
N16 0.028(4) 0.033(4) 0.018(3) 0.009(3) 0.000(3) -0.005(3)
C61 0.038(5) 0.055(7) 0.050(6) 0.013(5) 0.015(5) -0.003(5)
C62 0.030(5) 0.059(7) 0.041(5) 0.015(5) 0.013(4) -0.006(5)
N10 0.028(7) 0.025(7) 0.010(8) 0.017(5) 0.002(6) 0.010(6)
C40 0.019(6) 0.030(5) 0.027(8) 0.009(5) 0.001(6) 0.007(8)
C41 0.026(4) 0.032(4) 0.030(6) 0.011(3) 0.004(4) -0.005(5)
C42 0.028(7) 0.031(10) 0.030(6) 0.009(7) 0.006(5) 0.000(7)
N11 0.026(4) 0.032(4) 0.030(6) 0.011(3) 0.004(4) -0.005(5)
C43 0.036(6) 0.048(12) 0.015(11) 0.010(6) 0.005(11) -0.007(13)
O22 0.018(9) 0.028(10) 0.024(11) 0.004(7) -0.005(8) 0.009(8)
C40B 0.019(6) 0.030(5) 0.027(8) 0.009(5) 0.001(6) 0.007(8)
N11B 0.026(4) 0.032(4) 0.030(6) 0.011(3) 0.004(4) -0.005(5)
C42B 0.028(7) 0.031(10) 0.030(6) 0.009(7) 0.006(5) 0.000(7)
C43B 0.036(6) 0.048(12) 0.015(11) 0.010(6) 0.005(11) -0.007(13)
C67 0.064(15) 0.063(16) 0.051(15) 0.019(12) 0.036(12) 0.025(12)
C68 0.074(14) 0.084(17) 0.051(16) 0.024(12) 0.018(9) 0.019(17)
O23 0.044(8) 0.041(8) 0.044(8) 0.017(7) 0.018(7) 0.008(7)
C69 0.056(11) 0.059(7) 0.036(7) 0.019(7) 0.009(8) 0.020(5)
C70 0.054(15) 0.12(3) 0.044(14) 0.032(16) 0.016(12) 0.016(16)
C67B 0.072(19) 0.07(2) 0.07(2) 0.049(17) 0.037(18) 0.037(18)
C68B 0.074(14) 0.084(17) 0.051(16) 0.024(12) 0.018(9) 0.019(17)
O23B 0.070(12) 0.085(14) 0.038(9) 0.031(11) 0.010(9) 0.015(9)
C69B 0.056(11) 0.059(7) 0.036(7) 0.019(7) 0.009(8) 0.020(5)
C70B 0.040(13) 0.09(2) 0.038(13) 0.011(13) -0.001(11) 0.012(14)
O24 0.064(14) 0.079(12) 0.057(11) 0.020(12) 0.002(9) 0.015(8)
O25 0.062(11) 0.037(9) 0.069(12) 0.010(8) 0.013(9) 0.022(8)
C72 0.052(13) 0.053(14) 0.037(12) 0.004(11) 0.003(10) 0.016(10)
C71 0.071(17) 0.030(12) 0.031(12) 0.017(12) -0.008(11) 0.007(9)
O26 0.064(14) 0.079(12) 0.057(11) 0.020(12) 0.002(9) 0.015(8)

loop_
_atom_type_symbol
_atom_type_description
_atom_type_scat_dispersion_real
_atom_type_scat_dispersion_imag
_atom_type_scat_source
C C 0.0033 0.0016 'International Tables Vol C Tables 4.2.6.8 and 6.1.1.4'
H H 0.0000 0.0000 'International Tables Vol C Tables 4.2.6.8 and 6.1.1.4'
N N 0.0061 0.0033 'International Tables Vol C Tables 4.2.6.8 and 6.1.1.4'
O O 0.0106 0.0060 'International Tables Vol C Tables 4.2.6.8 and 6.1.1.4'
Mn Mn 0.3368 0.7283 'International Tables Vol C Tables 4.2.6.8 and 6.1.1.4'

loop_
_geom_angle_atom_site_label_1
_geom_angle_atom_site_label_2
_geom_angle_atom_site_label_3
_geom_angle
O18 Mn1 O6 93.13(19)
O18 Mn1 O15 70.27(18)
O6 Mn1 O15 148.3(2)
O18 Mn1 O9 87.6(2)
O6 Mn1 O9 77.54(19)
O15 Mn1 O9 126.44(19)
O18 Mn1 O12 114.48(19)
O6 Mn1 O12 137.17(18)
O15 Mn1 O12 74.31(18)
O9 Mn1 O12 71.99(18)
O18 Mn1 O3 89.1(2)
O6 Mn1 O3 77.94(18)
O15 Mn1 O3 75.07(19)
O9 Mn1 O3 155.02(18)
O12 Mn1 O3 131.25(19)
O18 Mn1 O16 157.79(19)
O6 Mn1 O16 101.13(18)
O15 Mn1 O16 89.02(18)
O9 Mn1 O16 111.98(19)
O12 Mn1 O16 65.01(19)
O3 Mn1 O16 77.50(19)
O1 Mn2 O15 175.9(2)
O1 Mn2 N1 89.4(2)
O15 Mn2 N1 94.2(2)
O1 Mn2 N6 87.0(3)
O15 Mn2 N6 89.0(2)
N1 Mn2 N6 163.1(3)
O1 Mn2 O14 103.4(2)
O15 Mn2 O14 78.2(2)
N1 Mn2 O14 95.8(2)
N6 Mn2 O14 101.1(2)
O4 Mn3 O3 176.2(2)
O4 Mn3 N2 88.5(2)
O3 Mn3 N2 91.5(2)
O4 Mn3 N8 89.7(3)
O3 Mn3 N8 91.0(2)
N2 Mn3 N8 169.5(3)
O4 Mn3 O2 97.5(2)
O3 Mn3 O2 78.8(2)
N2 Mn3 O2 99.1(2)
N8 Mn3 O2 91.4(2)
O4 Mn3 O17 96.3(2)
O3 Mn3 O17 87.5(2)
N2 Mn3 O17 88.0(2)
N8 Mn3 O17 81.9(2)
O2 Mn3 O17 164.7(2)
O7 Mn4 O6 179.0(2)
O7 Mn4 O5 97.2(2)
O6 Mn4 O5 82.2(2)
O7 Mn4 N3 90.2(3)
O6 Mn4 N3 90.4(2)
O5 Mn4 N3 171.3(2)
O7 Mn4 O22 86.4(10)
O6 Mn4 O22 94.4(10)
O5 Mn4 O22 93.6(11)
N3 Mn4 O22 91.5(11)
O7 Mn4 O20 90.9(2)
O6 Mn4 O20 88.3(2)
O5 Mn4 O20 86.3(2)
N3 Mn4 O20 88.9(2)
O22 Mn4 O20 177.3(10)
O7 Mn4 N10 91.7(6)
O6 Mn4 N10 89.0(6)
O5 Mn4 N10 88.7(7)
N3 Mn4 N10 95.7(7)
O20 Mn4 N10 174.6(6)
O10 Mn5 O9 177.8(2)
O10 Mn5 O8 95.9(2)
O9 Mn5 O8 82.5(2)
O10 Mn5 N4 89.4(2)
O9 Mn5 N4 92.2(2)
O8 Mn5 N4 174.5(3)
O10 Mn5 O19 91.3(2)
O9 Mn5 O19 87.2(2)
O8 Mn5 O19 84.4(2)
N4 Mn5 O19 93.7(2)
O10 Mn5 N12 91.3(2)
O9 Mn5 N12 90.1(2)
O8 Mn5 N12 91.3(2)
N4 Mn5 N12 90.3(2)
O19 Mn5 N12 175.2(2)
O13 Mn6 O12 174.6(2)
O13 Mn6 N5 87.7(2)
O12 Mn6 N5 93.5(2)
O13 Mn6 N14 87.6(2)
O12 Mn6 N14 90.5(2)
N5 Mn6 N14 171.0(3)
O13 Mn6 O11 107.3(2)
O12 Mn6 O11 77.9(2)
N5 Mn6 O11 93.7(2)
N14 Mn6 O11 95.0(2)
O13 Mn6 O16 107.0(2)
O12 Mn6 O16 68.0(2)
N5 Mn6 O16 83.3(2)
N14 Mn6 O16 90.7(2)
O11 Mn6 O16 145.4(2)
C1 O1 Mn2 131.9(5)
C7 O2 Mn3 110.3(5)
N1 O3 Mn3 115.7(4)
N1 O3 Mn1 112.8(4)
Mn3 O3 Mn1 119.2(2)
C8 O4 Mn3 129.1(5)
C14 O5 Mn4 111.9(5)
N2 O6 Mn4 112.7(4)
N2 O6 Mn1 124.0(4)
Mn4 O6 Mn1 123.2(3)
C15 O7 Mn4 124.9(5)
C21 O8 Mn5 111.0(5)
N3 O9 Mn5 110.8(4)
N3 O9 Mn1 117.3(4)
Mn5 O9 Mn1 112.4(2)
C22 O10 Mn5 130.5(5)
C28 O11 Mn6 110.2(5)
N4 O12 Mn6 117.1(4)
N4 O12 Mn1 114.2(4)
Mn6 O12 Mn1 107.3(2)
C29 O13 Mn6 132.4(5)
C35 O14 Mn2 109.4(5)
N5 O15 Mn2 118.1(4)
N5 O15 Mn1 112.2(4)
Mn2 O15 Mn1 109.8(2)
C56 O16 Mn1 130.8(5)
C56 O16 Mn6 133.1(5)
Mn1 O16 Mn6 92.22(19)
C56 O17 Mn3 128.8(4)
C58 O18 Mn1 128.1(5)
C58 O19 Mn5 135.8(5)
C7 N1 O3 113.8(6)
C7 N1 Mn2 132.3(5)
O3 N1 Mn2 113.7(4)
C14 N2 O6 112.2(6)
C14 N2 Mn3 130.6(6)
O6 N2 Mn3 117.2(4)
C21 N3 O9 112.5(6)
C21 N3 Mn4 128.7(5)
O9 N3 Mn4 118.5(4)
C28 N4 O12 113.7(6)
C28 N4 Mn5 134.2(6)
O12 N4 Mn5 112.1(4)
C35 N5 O15 112.7(6)
C35 N5 Mn6 134.0(5)
O15 N5 Mn6 113.1(4)
C52 N6 C53 105.7(7)
C52 N6 Mn2 126.9(5)
C53 N6 Mn2 127.3(6)
C52 N7 C54 107.1(7)
C52 N7 C55 126.0(7)
C54 N7 C55 126.9(7)
C36 N8 C37 104.5(7)
C36 N8 Mn3 126.1(6)
C37 N8 Mn3 127.8(6)
C36 N9 C38 107.4(8)
C36 N9 C39 126.4(8)
C38 N9 C39 126.2(8)
C44 N12 C45 104.2(7)
C44 N12 Mn5 125.3(5)
C45 N12 Mn5 129.5(6)
C44 N13 C46 107.8(8)
C44 N13 C47 125.3(8)
C46 N13 C47 126.9(8)
C48 N14 C49 106.2(6)
C48 N14 Mn6 126.6(5)
C49 N14 Mn6 127.3(5)
C48 N15 C50 108.4(7)
C48 N15 C51 124.9(7)
C50 N15 C51 126.7(7)
C63 N17 C65 122.6(11)
C63 N17 C64 119.2(10)
C65 N17 C64 118.2(11)
O1 C1 C2 116.9(7)
O1 C1 C6 124.4(7)
C2 C1 C6 118.7(8)
C3 C2 C1 121.1(8)
C3 C2 H2 119.4
C1 C2 H2 119.4
C4 C3 C2 119.4(8)
C4 C3 H3 120.3
C2 C3 H3 120.3
C5 C4 C3 120.7(9)
C5 C4 H4 119.7
C3 C4 H4 119.7
C4 C5 C6 121.0(8)
C4 C5 H5 119.5
C6 C5 H5 119.5
C5 C6 C1 119.0(8)
C5 C6 C7 118.0(7)
C1 C6 C7 123.0(8)
O2 C7 N1 120.6(7)
O2 C7 C6 120.6(7)
N1 C7 C6 118.8(7)
O4 C8 C9 116.9(7)
O4 C8 C13 123.8(7)
C9 C8 C13 119.3(7)
C10 C9 C8 120.1(8)
C10 C9 H9 119.9
C8 C9 H9 119.9
C11 C10 C9 120.9(8)
C11 C10 H10 119.5
C9 C10 H10 119.5
C12 C11 C10 119.5(8)
C12 C11 H11 120.3
C10 C11 H11 120.3
C11 C12 C13 122.1(8)
C11 C12 H12 119.0
C13 C12 H12 119.0
C8 C13 C12 118.1(8)
C8 C13 C14 124.2(7)
C12 C13 C14 117.7(8)
O5 C14 N2 120.8(7)
O5 C14 C13 120.2(7)
N2 C14 C13 119.0(7)
O7 C15 C20 123.0(7)
O7 C15 C16 117.7(7)
C20 C15 C16 119.3(8)
C17 C16 C15 119.3(8)
C17 C16 H16 120.4
C15 C16 H16 120.4
C18 C17 C16 121.0(8)
C18 C17 H17 119.5
C16 C17 H17 119.5
C17 C18 C19 120.1(9)
C17 C18 H18 119.9
C19 C18 H18 119.9
C18 C19 C20 120.6(8)
C18 C19 H19 119.7
C20 C19 H19 119.7
C15 C20 C19 119.7(7)
C15 C20 C21 123.8(7)
C19 C20 C21 116.4(7)
O8 C21 N3 121.6(7)
O8 C21 C20 120.0(7)
N3 C21 C20 118.3(7)
O10 C22 C23 118.0(8)
O10 C22 C27 124.2(7)
C23 C22 C27 117.8(8)
C24 C23 C22 122.5(9)
C24 C23 H23 118.7
C22 C23 H23 118.7
C23 C24 C25 120.3(9)
C23 C24 H24 119.8
C25 C24 H24 119.8
C26 C25 C24 119.3(8)
C26 C25 H25 120.3
C24 C25 H25 120.3
C25 C26 C27 121.3(9)
C25 C26 H26 119.4
C27 C26 H26 119.4
C26 C27 C22 118.7(8)
C26 C27 C28 117.6(8)
C22 C27 C28 123.7(7)
O11 C28 N4 121.0(7)
O11 C28 C27 121.5(7)
N4 C28 C27 117.5(7)
O13 C29 C30 116.1(7)
O13 C29 C34 125.3(7)
C30 C29 C34 118.6(8)
C31 C30 C29 120.8(8)
C31 C30 H30 119.6
C29 C30 H30 119.6
C30 C31 C32 120.0(8)
C30 C31 H31 120.0
C32 C31 H31 120.0
C33 C32 C31 119.6(9)
C33 C32 H32 120.2
C31 C32 H32 120.2
C32 C33 C34 120.5(8)
C32 C33 H33 119.7
C34 C33 H33 119.7
C33 C34 C29 120.3(7)
C33 C34 C35 118.2(7)
C29 C34 C35 121.4(7)
O14 C35 N5 121.4(7)
O14 C35 C34 119.8(7)
N5 C35 C34 118.8(7)
N8 C36 N9 112.2(8)
N8 C36 H36 123.9
N9 C36 H36 123.9
C38 C37 N8 110.3(8)
C38 C37 H37 124.8
N8 C37 H37 124.8
C37 C38 N9 105.6(8)
C37 C38 H38 127.2
N9 C38 H38 127.2
N9 C39 H39A 109.5
N9 C39 H39B 109.5
H39A C39 H39B 109.5
N9 C39 H39C 109.5
H39A C39 H39C 109.5
H39B C39 H39C 109.5
N12 C44 N13 112.1(8)
N12 C44 H44 124.0
N13 C44 H44 124.0
C46 C45 N12 109.5(8)
C46 C45 H45 125.2
N12 C45 H45 125.2
N13 C46 C45 106.4(8)
N13 C46 H46 126.8
C45 C46 H46 126.8
N13 C47 H47A 109.5
N13 C47 H47B 109.5
H47A C47 H47B 109.5
N13 C47 H47C 109.5
H47A C47 H47C 109.5
H47B C47 H47C 109.5
N15 C48 N14 110.0(7)
N15 C48 H48 125.0
N14 C48 H48 125.0
C50 C49 N14 107.9(7)
C50 C49 H49 126.1
N14 C49 H49 126.1
C49 C50 N15 107.5(7)
C49 C50 H50 126.3
N15 C50 H50 126.3
N15 C51 H51A 109.5
N15 C51 H51B 109.5
H51A C51 H51B 109.5
N15 C51 H51C 109.5
H51A C51 H51C 109.5
H51B C51 H51C 109.5
N6 C52 N7 110.9(7)
N6 C52 H52 124.6
N7 C52 H52 124.6
C54 C53 N6 109.4(8)
C54 C53 H53 125.3
N6 C53 H53 125.3
C53 C54 N7 106.9(7)
C53 C54 H54 126.6
N7 C54 H54 126.6
N7 C55 H55A 109.5
N7 C55 H55B 109.5
H55A C55 H55B 109.5
N7 C55 H55C 109.5
H55A C55 H55C 109.5
H55B C55 H55C 109.5
O17 C56 O16 123.0(7)
O17 C56 C57 120.2(7)
O16 C56 C57 116.8(7)
C56 C57 H57A 109.5
C56 C57 H57B 109.5
H57A C57 H57B 109.5
C56 C57 H57C 109.5
H57A C57 H57C 109.5
H57B C57 H57C 109.5
O19 C58 O18 126.0(7)
O19 C58 C59 117.7(8)
O18 C58 C59 116.2(8)
C58 C59 H59A 109.5
C58 C59 H59B 109.5
H59A C59 H59B 109.5
C58 C59 H59C 109.5
H59A C59 H59C 109.5
H59B C59 H59C 109.5
O21 C63 N17 126.0(11)
O21 C63 H63 117.0
N17 C63 H63 117.0
N17 C64 H64A 109.5
N17 C64 H64B 109.5
H64A C64 H64B 109.5
N17 C64 H64C 109.5
H64A C64 H64C 109.5
H64B C64 H64C 109.5
N17 C65 H65A 109.5
N17 C65 H65B 109.5
H65A C65 H65B 109.5
N17 C65 H65C 109.5
H65A C65 H65C 109.5
H65B C65 H65C 109.5
C60 O20 Mn4 123.1(5)
O20 C60 N16 124.5(8)
O20 C60 H60 117.8
N16 C60 H60 117.8
C60 N16 C62 123.0(7)
C60 N16 C61 119.9(7)
C62 N16 C61 117.1(7)
N16 C61 H61A 109.5
N16 C61 H61B 109.5
H61A C61 H61B 109.5
N16 C61 H61C 109.5
H61A C61 H61C 109.5
H61B C61 H61C 109.5
N16 C62 H62A 109.5
N16 C62 H62B 109.5
H62A C62 H62B 109.5
N16 C62 H62C 109.5
H62A C62 H62C 109.5
H62B C62 H62C 109.5
C40 N10 C41 105.9(19)
C40 N10 Mn4 126.8(19)
C41 N10 Mn4 127.2(14)
N10 C40 N11 110.3(18)
N10 C40 H40 124.8
N11 C40 H40 124.8
C42 C41 N10 110.4(17)
C42 C41 H41 124.8
N10 C41 H41 124.8
C41 C42 N11 104.3(17)
C41 C42 H42 127.9
N11 C42 H42 127.9
C40 N11 C42 108.7(15)
C40 N11 C43 125.0(18)
C42 N11 C43 125.7(19)
N11 C43 H43A 109.5
N11 C43 H43B 109.5
H43A C43 H43B 109.5
N11 C43 H43C 109.5
H43A C43 H43C 109.5
H43B C43 H43C 109.5
C40B O22 Mn4 130(3)
O22 C40B N11B 125(3)
O22 C40B H40B 117.7
N11B C40B H40B 117.7
C40B N11B C42B 120(2)
C40B N11B C43B 124(3)
C42B N11B C43B 116(3)
N11B C42B H42A 109.5
N11B C42B H42B 109.5
H42A C42B H42B 109.5
N11B C42B H42C 109.5
H42A C42B H42C 109.5
H42B C42B H42C 109.5
N11B C43B H43D 109.5
N11B C43B H43E 109.5
H43D C43B H43E 109.5
N11B C43B H43F 109.5
H43D C43B H43F 109.5
H43E C43B H43F 109.5
C68 C67 H67A 109.5
C68 C67 H67B 109.5
H67A C67 H67B 109.5
C68 C67 H67C 109.5
H67A C67 H67C 109.5
H67B C67 H67C 109.5
O23 C68 C67 111(2)
O23 C68 H68A 109.5
C67 C68 H68A 109.5
O23 C68 H68B 109.5
C67 C68 H68B 109.5
H68A C68 H68B 108.1
C68 O23 C69 111.1(18)
O23 C69 C70 106(2)
O23 C69 H69A 110.6
C70 C69 H69A 110.6
O23 C69 H69B 110.6
C70 C69 H69B 110.6
H69A C69 H69B 108.8
C69 C70 H70A 109.5
C69 C70 H70B 109.5
H70A C70 H70B 109.5
C69 C70 H70C 109.5
H70A C70 H70C 109.5
H70B C70 H70C 109.5
C68B C67B H67D 109.5
C68B C67B H67E 109.5
H67D C67B H67E 109.5
C68B C67B H67F 109.5
H67D C67B H67F 109.5
H67E C67B H67F 109.5
O23B C68B C67B 112(2)
O23B C68B H68C 109.3
C67B C68B H68C 109.3
O23B C68B H68D 109.3
C67B C68B H68D 109.3
H68C C68B H68D 107.9
C68B O23B C69B 113(3)
O23B C69B C70B 106(2)
O23B C69B H69C 110.5
C70B C69B H69C 110.5
O23B C69B H69D 110.5
C70B C69B H69D 110.5
H69C C69B H69D 108.7
C69B C70B H70D 109.5
C69B C70B H70E 109.5
H70D C70B H70E 109.5
C69B C70B H70F 109.5
H70D C70B H70F 109.5
H70E C70B H70F 109.5
H24A O24 H24B 120(10)
C72 O25 H25A 109.5
O25 C72 H72A 109.5
O25 C72 H72B 109.5
H72A C72 H72B 109.5
O25 C72 H72C 109.5
H72A C72 H72C 109.5
H72B C72 H72C 109.5
O26 C71 H71A 109.5
O26 C71 H71B 109.5
H71A C71 H71B 109.5
O26 C71 H71C 109.5
H71A C71 H71C 109.5
H71B C71 H71C 109.5
C71 O26 H26A 109.5

loop_
_geom_bond_atom_site_label_1
_geom_bond_atom_site_label_2
_geom_bond_distance
Mn1 O18 2.211(5)
Mn1 O6 2.226(5)
Mn1 O15 2.237(5)
Mn1 O9 2.244(5)
Mn1 O12 2.246(5)
Mn1 O3 2.265(6)
Mn1 O16 2.280(5)
Mn2 O1 1.851(5)
Mn2 O15 1.889(5)
Mn2 N1 1.970(6)
Mn2 N6 2.045(6)
Mn2 O14 2.132(5)
Mn3 O4 1.874(5)
Mn3 O3 1.901(5)
Mn3 N2 2.005(7)
Mn3 N8 2.067(7)
Mn3 O2 2.119(5)
Mn3 O17 2.245(6)
Mn4 O7 1.869(6)
Mn4 O6 1.912(5)
Mn4 O5 1.951(5)
Mn4 N3 1.957(7)
Mn4 O22 2.08(3)
Mn4 O20 2.308(6)
Mn4 N10 2.35(2)
Mn5 O10 1.871(6)
Mn5 O9 1.938(5)
Mn5 O8 1.942(5)
Mn5 N4 1.945(6)
Mn5 O19 2.267(6)
Mn5 N12 2.282(7)
Mn6 O13 1.864(5)
Mn6 O12 1.916(5)
Mn6 N5 1.967(6)
Mn6 N14 2.043(6)
Mn6 O11 2.144(6)
Mn6 O16 2.379(5)
O1 C1 1.337(10)
O2 C7 1.279(9)
O3 N1 1.419(7)
O4 C8 1.321(9)
O5 C14 1.310(9)
O6 N2 1.434(8)
O7 C15 1.343(10)
O8 C21 1.288(10)
O9 N3 1.406(8)
O10 C22 1.332(9)
O11 C28 1.284(10)
O12 N4 1.404(7)
O13 C29 1.333(9)
O14 C35 1.296(9)
O15 N5 1.404(7)
O16 C56 1.281(9)
O17 C56 1.255(9)
O18 C58 1.272(10)
O19 C58 1.254(10)
O21 C63 1.219(14)
N1 C7 1.325(10)
N2 C14 1.320(9)
N3 C21 1.335(10)
N4 C28 1.325(9)
N5 C35 1.319(10)
N6 C52 1.329(11)
N6 C53 1.373(9)
N7 C52 1.343(9)
N7 C54 1.367(11)
N7 C55 1.441(11)
N8 C36 1.320(11)
N8 C37 1.377(11)
N9 C36 1.341(11)
N9 C38 1.366(12)
N9 C39 1.467(11)
N12 C44 1.328(11)
N12 C45 1.395(10)
N13 C44 1.344(11)
N13 C46 1.351(12)
N13 C47 1.489(12)
N14 C48 1.337(9)
N14 C49 1.386(10)
N15 C48 1.323(10)
N15 C50 1.355(11)
N15 C51 1.481(10)
N17 C63 1.344(15)
N17 C65 1.434(14)
N17 C64 1.487(14)
C1 C2 1.403(11)
C1 C6 1.405(11)
C2 C3 1.380(13)
C2 H2 0.9500
C3 C4 1.377(13)
C3 H3 0.9500
C4 C5 1.370(12)
C4 H4 0.9500
C5 C6 1.391(12)
C5 H5 0.9500
C6 C7 1.489(11)
C8 C9 1.409(11)
C8 C13 1.412(11)
C9 C10 1.400(12)
C9 H9 0.9500
C10 C11 1.381(12)
C10 H10 0.9500
C11 C12 1.367(12)
C11 H11 0.9500
C12 C13 1.426(10)
C12 H12 0.9500
C13 C14 1.458(11)
C15 C20 1.385(11)
C15 C16 1.413(11)
C16 C17 1.394(13)
C16 H16 0.9500
C17 C18 1.362(13)
C17 H17 0.9500
C18 C19 1.377(12)
C18 H18 0.9500
C19 C20 1.400(12)
C19 H19 0.9500
C20 C21 1.491(11)
C22 C23 1.394(11)
C22 C27 1.425(12)
C23 C24 1.365(12)
C23 H23 0.9500
C24 C25 1.391(13)
C24 H24 0.9500
C25 C26 1.378(12)
C25 H25 0.9500
C26 C27 1.416(11)
C26 H26 0.9500
C27 C28 1.477(12)
C29 C30 1.396(11)
C29 C34 1.399(11)
C30 C31 1.387(12)
C30 H30 0.9500
C31 C32 1.400(12)
C31 H31 0.9500
C32 C33 1.375(12)
C32 H32 0.9500
C33 C34 1.397(12)
C33 H33 0.9500
C34 C35 1.492(10)
C36 H36 0.9500
C37 C38 1.362(13)
C37 H37 0.9500
C38 H38 0.9500
C39 H39A 0.9800
C39 H39B 0.9800
C39 H39C 0.9800
C44 H44 0.9500
C45 C46 1.368(13)
C45 H45 0.9500
C46 H46 0.9500
C47 H47A 0.9800
C47 H47B 0.9800
C47 H47C 0.9800
C48 H48 0.9500
C49 C50 1.345(11)
C49 H49 0.9500
C50 H50 0.9500
C51 H51A 0.9800
C51 H51B 0.9800
C51 H51C 0.9800
C52 H52 0.9500
C53 C54 1.349(12)
C53 H53 0.9500
C54 H54 0.9500
C55 H55A 0.9800
C55 H55B 0.9800
C55 H55C 0.9800
C56 C57 1.498(10)
C57 H57A 0.9800
C57 H57B 0.9800
C57 H57C 0.9800
C58 C59 1.526(11)
C59 H59A 0.9800
C59 H59B 0.9800
C59 H59C 0.9800
C63 H63 0.9500
C64 H64A 0.9800
C64 H64B 0.9800
C64 H64C 0.9800
C65 H65A 0.9800
C65 H65B 0.9800
C65 H65C 0.9800
O20 C60 1.241(10)
C60 N16 1.338(9)
C60 H60 0.9500
N16 C62 1.436(10)
N16 C61 1.438(11)
C61 H61A 0.9800
C61 H61B 0.9800
C61 H61C 0.9800
C62 H62A 0.9800
C62 H62B 0.9800
C62 H62C 0.9800
N10 C40 1.32(2)
N10 C41 1.38(3)
C40 N11 1.36(2)
C40 H40 0.9500
C41 C42 1.37(3)
C41 H41 0.9500
C42 N11 1.38(2)
C42 H42 0.9500
N11 C43 1.49(2)
C43 H43A 0.9800
C43 H43B 0.9800
C43 H43C 0.9800
O22 C40B 1.25(2)
C40B N11B 1.34(2)
C40B H40B 0.9500
N11B C42B 1.43(2)
N11B C43B 1.44(2)
C42B H42A 0.9800
C42B H42B 0.9800
C42B H42C 0.9800
C43B H43D 0.9800
C43B H43E 0.9800
C43B H43F 0.9800
C67 C68 1.53(2)
C67 H67A 0.9800
C67 H67B 0.9800
C67 H67C 0.9800
C68 O23 1.41(3)
C68 H68A 0.9900
C68 H68B 0.9900
O23 C69 1.44(2)
C69 C70 1.54(3)
C69 H69A 0.9900
C69 H69B 0.9900
C70 H70A 0.9800
C70 H70B 0.9800
C70 H70C 0.9800
C67B C68B 1.53(3)
C67B H67D 0.9800
C67B H67E 0.9800
C67B H67F 0.9800
C68B O23B 1.41(3)
C68B H68C 0.9900
C68B H68D 0.9900
O23B C69B 1.43(2)
C69B C70B 1.54(3)
C69B H69C 0.9900
C69B H69D 0.9900
C70B H70D 0.9800
C70B H70E 0.9800
C70B H70F 0.9800
O24 H24A 0.85(2)
O24 H24B 0.85(2)
O25 C72 1.36(3)
O25 H25A 0.8400
C72 H72A 0.9800
C72 H72B 0.9800
C72 H72C 0.9800
C71 O26 1.43(4)
C71 H71A 0.9800
C71 H71B 0.9800
C71 H71C 0.9800
O26 H26A 0.8400

loop_
_geom_torsion_atom_site_label_1
_geom_torsion_atom_site_label_2
_geom_torsion_atom_site_label_3
_geom_torsion_atom_site_label_4
_geom_torsion
N1 Mn2 O1 C1 4.1(7)
N6 Mn2 O1 C1 -159.4(7)
O14 Mn2 O1 C1 99.9(7)
N2 Mn3 O4 C8 25.0(7)
N8 Mn3 O4 C8 -165.4(7)
O2 Mn3 O4 C8 -74.0(7)
O17 Mn3 O4 C8 112.8(6)
O5 Mn4 O7 C15 -149.1(7)
N3 Mn4 O7 C15 35.6(7)
O22 Mn4 O7 C15 -55.9(13)
O20 Mn4 O7 C15 124.5(7)
N10 Mn4 O7 C15 -60.2(9)
O8 Mn5 O10 C22 -169.4(7)
N4 Mn5 O10 C22 8.8(7)
O19 Mn5 O10 C22 -84.9(7)
N12 Mn5 O10 C22 99.1(7)
N5 Mn6 O13 C29 5.2(7)
N14 Mn6 O13 C29 177.5(7)
O11 Mn6 O13 C29 -88.0(7)
O16 Mn6 O13 C29 87.5(7)
N1 Mn2 O15 N5 91.7(5)
N6 Mn2 O15 N5 -104.9(5)
O14 Mn2 O15 N5 -3.4(4)
N1 Mn2 O15 Mn1 -38.7(3)
N6 Mn2 O15 Mn1 124.7(3)
O14 Mn2 O15 Mn1 -133.8(3)
Mn3 O3 N1 C7 7.7(7)
Mn1 O3 N1 C7 -134.4(5)
Mn3 O3 N1 Mn2 -177.2(3)
Mn1 O3 N1 Mn2 40.6(5)
Mn4 O6 N2 C14 -4.7(7)
Mn1 O6 N2 C14 178.8(5)
Mn4 O6 N2 Mn3 174.5(3)
Mn1 O6 N2 Mn3 -1.9(6)
Mn5 O9 N3 C21 -11.7(7)
Mn1 O9 N3 C21 -142.7(5)
Mn5 O9 N3 Mn4 174.0(3)
Mn1 O9 N3 Mn4 43.0(6)
Mn6 O12 N4 C28 -4.3(7)
Mn1 O12 N4 C28 -130.9(5)
Mn6 O12 N4 Mn5 177.2(3)
Mn1 O12 N4 Mn5 50.6(5)
Mn2 O15 N5 C35 2.3(7)
Mn1 O15 N5 C35 131.6(5)
Mn2 O15 N5 Mn6 -173.1(3)
Mn1 O15 N5 Mn6 -43.8(5)
Mn2 O1 C1 C2 176.2(6)
Mn2 O1 C1 C6 -3.2(12)
O1 C1 C2 C3 -178.6(8)
C6 C1 C2 C3 0.9(13)
C1 C2 C3 C4 -1.6(14)
C2 C3 C4 C5 0.2(14)
C3 C4 C5 C6 1.8(13)
C4 C5 C6 C1 -2.4(12)
C4 C5 C6 C7 176.9(8)
O1 C1 C6 C5 -179.5(8)
C2 C1 C6 C5 1.0(12)
O1 C1 C6 C7 1.3(13)
C2 C1 C6 C7 -178.2(8)
Mn3 O2 C7 N1 -6.3(9)
Mn3 O2 C7 C6 174.7(5)
O3 N1 C7 O2 -0.2(10)
Mn2 N1 C7 O2 -174.1(5)
O3 N1 C7 C6 178.8(6)
Mn2 N1 C7 C6 4.9(11)
C5 C6 C7 O2 -2.3(11)
C1 C6 C7 O2 176.9(7)
C5 C6 C7 N1 178.7(7)
C1 C6 C7 N1 -2.1(11)
Mn3 O4 C8 C9 157.2(6)
Mn3 O4 C8 C13 -23.7(11)
O4 C8 C9 C10 178.5(7)
C13 C8 C9 C10 -0.7(11)
C8 C9 C10 C11 0.4(13)
C9 C10 C11 C12 -0.1(13)
C10 C11 C12 C13 0.1(12)
O4 C8 C13 C12 -178.5(7)
C9 C8 C13 C12 0.7(11)
O4 C8 C13 C14 2.7(12)
C9 C8 C13 C14 -178.2(7)
C11 C12 C13 C8 -0.4(11)
C11 C12 C13 C14 178.5(7)
Mn4 O5 C14 N2 3.4(8)
Mn4 O5 C14 C13 -178.1(5)
O6 N2 C14 O5 0.8(9)
Mn3 N2 C14 O5 -178.2(5)
O6 N2 C14 C13 -177.7(6)
Mn3 N2 C14 C13 3.2(10)
C8 C13 C14 O5 -171.6(7)
C12 C13 C14 O5 9.5(10)
C8 C13 C14 N2 6.9(11)
C12 C13 C14 N2 -171.9(7)
Mn4 O7 C15 C20 -32.3(11)
Mn4 O7 C15 C16 148.8(6)
O7 C15 C16 C17 -179.9(9)
C20 C15 C16 C17 1.1(14)
C15 C16 C17 C18 -0.6(16)
C16 C17 C18 C19 -0.2(17)
C17 C18 C19 C20 0.7(17)
O7 C15 C20 C19 -179.6(8)
C16 C15 C20 C19 -0.6(13)
O7 C15 C20 C21 -0.7(13)
C16 C15 C20 C21 178.2(8)
C18 C19 C20 C15 -0.2(15)
C18 C19 C20 C21 -179.2(9)
Mn5 O8 C21 N3 5.0(9)
Mn5 O8 C21 C20 -173.0(6)
O9 N3 C21 O8 4.6(10)
Mn4 N3 C21 O8 178.2(5)
O9 N3 C21 C20 -177.4(6)
Mn4 N3 C21 C20 -3.8(11)
C15 C20 C21 O8 -163.3(8)
C19 C20 C21 O8 15.5(12)
C15 C20 C21 N3 18.6(12)
C19 C20 C21 N3 -162.5(8)
Mn5 O10 C22 C23 173.4(6)
Mn5 O10 C22 C27 -8.2(12)
O10 C22 C23 C24 179.3(9)
C27 C22 C23 C24 0.8(14)
C22 C23 C24 C25 -0.8(16)
C23 C24 C25 C26 -0.5(15)
C24 C25 C26 C27 1.7(14)
C25 C26 C27 C22 -1.6(13)
C25 C26 C27 C28 179.5(8)
O10 C22 C27 C26 -178.1(8)
C23 C22 C27 C26 0.4(12)
O10 C22 C27 C28 0.8(13)
C23 C22 C27 C28 179.2(8)
Mn6 O11 C28 N4 0.5(9)
Mn6 O11 C28 C27 179.4(6)
O12 N4 C28 O11 2.3(10)
Mn5 N4 C28 O11 -179.7(5)
O12 N4 C28 C27 -176.6(6)
Mn5 N4 C28 C27 1.4(11)
C26 C27 C28 O11 2.4(12)
C22 C27 C28 O11 -176.5(8)
C26 C27 C28 N4 -178.7(7)
C22 C27 C28 N4 2.4(12)
Mn6 O13 C29 C30 171.1(6)
Mn6 O13 C29 C34 -7.5(12)
O13 C29 C30 C31 178.5(8)
C34 C29 C30 C31 -2.8(13)
C29 C30 C31 C32 0.7(14)
C30 C31 C32 C33 0.2(14)
C31 C32 C33 C34 1.2(14)
C32 C33 C34 C29 -3.3(13)
C32 C33 C34 C35 177.4(8)
O13 C29 C34 C33 -177.4(8)
C30 C29 C34 C33 4.1(12)
O13 C29 C34 C35 1.9(12)
C30 C29 C34 C35 -176.6(7)
Mn2 O14 C35 N5 -4.2(8)
Mn2 O14 C35 C34 177.4(5)
O15 N5 C35 O14 1.7(10)
Mn6 N5 C35 O14 175.8(5)
O15 N5 C35 C34 -179.9(6)
Mn6 N5 C35 C34 -5.8(11)
C33 C34 C35 O14 2.0(11)
C29 C34 C35 O14 -177.3(7)
C33 C34 C35 N5 -176.4(7)
C29 C34 C35 N5 4.3(11)
C37 N8 C36 N9 -1.9(10)
Mn3 N8 C36 N9 164.7(6)
C38 N9 C36 N8 1.5(11)
C39 N9 C36 N8 -177.1(8)
C36 N8 C37 C38 1.6(11)
Mn3 N8 C37 C38 -164.7(7)
N8 C37 C38 N9 -0.7(11)
C36 N9 C38 C37 -0.4(11)
C39 N9 C38 C37 178.2(9)
C45 N12 C44 N13 1.4(10)
Mn5 N12 C44 N13 -168.2(5)
C46 N13 C44 N12 -1.1(11)
C47 N13 C44 N12 178.7(8)
C44 N12 C45 C46 -1.2(10)
Mn5 N12 C45 C46 167.7(6)
C44 N13 C46 C45 0.3(11)
C47 N13 C46 C45 -179.6(9)
N12 C45 C46 N13 0.6(11)
C50 N15 C48 N14 -1.8(10)
C51 N15 C48 N14 178.4(7)
C49 N14 C48 N15 2.2(9)
Mn6 N14 C48 N15 -176.9(5)
C48 N14 C49 C50 -1.9(9)
Mn6 N14 C49 C50 177.3(6)
N14 C49 C50 N15 0.8(10)
C48 N15 C50 C49 0.5(10)
C51 N15 C50 C49 -179.6(8)
C53 N6 C52 N7 -0.5(9)
Mn2 N6 C52 N7 -177.4(5)
C54 N7 C52 N6 0.5(9)
C55 N7 C52 N6 -179.1(9)
C52 N6 C53 C54 0.3(9)
Mn2 N6 C53 C54 177.2(6)
N6 C53 C54 N7 0.0(10)
C52 N7 C54 C53 -0.3(9)
C55 N7 C54 C53 179.3(9)
Mn3 O17 C56 O16 47.4(11)
Mn3 O17 C56 C57 -130.8(6)
Mn1 O16 C56 O17 -6.5(11)
Mn6 O16 C56 O17 -157.8(5)
Mn1 O16 C56 C57 171.8(5)
Mn6 O16 C56 C57 20.5(10)
Mn5 O19 C58 O18 -20.6(12)
Mn5 O19 C58 C59 158.0(6)
Mn1 O18 C58 O19 5.9(11)
Mn1 O18 C58 C59 -172.7(5)
C65 N17 C63 O21 -178.3(13)
C64 N17 C63 O21 3.5(19)
Mn4 O20 C60 N16 177.6(6)
O20 C60 N16 C62 -179.2(9)
O20 C60 N16 C61 0.0(13)
C41 N10 C40 N11 0(4)
Mn4 N10 C40 N11 -178(2)
C40 N10 C41 C42 4(3)
Mn4 N10 C41 C42 -178.4(16)
N10 C41 C42 N11 -6(3)
N10 C40 N11 C42 -4(4)
N10 C40 N11 C43 -176(3)
C41 C42 N11 C40 6(3)
C41 C42 N11 C43 178(3)
Mn4 O22 C40B N11B 173(4)
O22 C40B N11B C42B 7(9)
O22 C40B N11B C43B 178(7)
C67 C68 O23 C69 -180(4)
C68 O23 C69 C70 175(4)
C67B C68B O23B C69B 80(5)
C68B O23B C69B C70B 177(2)
